data_7015391
loop_
_publ_author_name
'Coates, Cristina M.'
'Hagan, Kenton'
'Mitchell, Casey A.'
'Gorden, John D.'
'Goldsmith, Christian R.'

_publ_section_title
;
 Structural characterization of manganese and iron complexes with
 methylated derivatives of bis(2-pyridylmethyl)-1,2-ethanediamine
 reveals unanticipated conformational flexibility.
;
_journal_issue 16
_journal_name_full 'Dalton transactions (Cambridge, England : 2003)'
_journal_page_first 4048
_journal_page_last 4058
_journal_paper_doi 10.1039/c0dt01556c
_journal_volume 40
_journal_year 2011
_chemical_compound_source 'synthesis as described'
_chemical_formula_moiety '2(C14 H20 Cl Mn N4 O), Cl4 Mn'
_chemical_formula_sum 'C28 H40 Cl6 Mn3 N8 O2'
_chemical_formula_weight 898.2
_chemical_name_systematic
;
?
;
_space_group_IT_number 15
_symmetry_cell_setting monoclinic
_symmetry_Int_Tables_number 15
_symmetry_space_group_name_Hall '-C 2yc'
_symmetry_space_group_name_H-M 'C 1 2/c 1'
_atom_sites_solution_hydrogens geom
_atom_sites_solution_primary direct
_atom_sites_solution_secondary difmap
_audit_conform_dict_location ftp://ftp.iucr.org/pub/cif_core.dic
_audit_conform_dict_name cif_core.dic
_audit_conform_dict_version 2.3
_audit_creation_date 2010-06-28T14:59:32-00:00
_audit_creation_method 'WinGX routine CIF_UPDATE'
_cell_angle_alpha 90
_cell_angle_beta 122.7350(10)
_cell_angle_gamma 90
_cell_formula_units_Z 4
_cell_length_a 28.4241(12)
_cell_length_b 8.5365(4)
_cell_length_c 19.0616(9)
_cell_measurement_reflns_used 4833
_cell_measurement_temperature 193(2)
_cell_measurement_theta_max 28.33
_cell_measurement_theta_min 1.7
_cell_measurement_wavelength 0.71073
_cell_volume 3890.6(3)
_computing_molecular_graphics 'Ortep-3 for Windows (Farrugia, 1997)'
_computing_publication_material 'WinGX publication routines (Farrugia, 1999)'
_computing_structure_refinement 'SHELXL-97 (Sheldrick, 1997)'
_computing_structure_solution 'SHELXS-86 (Sheldrick, 1986)'
_diffrn_ambient_temperature 193(2)
_diffrn_measured_fraction_theta_full 0.995
_diffrn_measured_fraction_theta_max 0.995
_diffrn_measurement_device_type 'Bruker APEX'
_diffrn_measurement_method '0.3 wide w/ exposures'
_diffrn_radiation_monochromator graphite
_diffrn_radiation_probe x-ray
_diffrn_radiation_source 'fine-focus sealed tube'
_diffrn_radiation_type MoK\a
_diffrn_radiation_wavelength 0.71073
_diffrn_reflns_av_R_equivalents 0.0798
_diffrn_reflns_av_unetI/netI 0.0519
_diffrn_reflns_limit_h_max 27
_diffrn_reflns_limit_h_min -37
_diffrn_reflns_limit_k_max 11
_diffrn_reflns_limit_k_min -11
_diffrn_reflns_limit_l_max 25
_diffrn_reflns_limit_l_min -24
_diffrn_reflns_number 17021
_diffrn_reflns_theta_full 28.33
_diffrn_reflns_theta_max 28.33
_diffrn_reflns_theta_min 1.7
_diffrn_standards_decay_% 0
_diffrn_standards_interval_count 0
_diffrn_standards_interval_time 0
_diffrn_standards_number 0
_exptl_absorpt_coefficient_mu 1.408
_exptl_absorpt_correction_type none
_exptl_crystal_colour colorless
_exptl_crystal_density_diffrn 1.533
_exptl_crystal_density_method 'not measured'
_exptl_crystal_description fragment
_exptl_crystal_F_000 1828
_exptl_crystal_size_max 0.3
_exptl_crystal_size_mid 0.3
_exptl_crystal_size_min 0.25
_refine_diff_density_max 0.539
_refine_diff_density_min -0.296
_refine_diff_density_rms 0.072
_refine_ls_extinction_method none
_refine_ls_goodness_of_fit_ref 0.978
_refine_ls_hydrogen_treatment mixed
_refine_ls_matrix_type full
_refine_ls_number_parameters 221
_refine_ls_number_reflns 4833
_refine_ls_number_restraints 0
_refine_ls_restrained_S_all 0.978
_refine_ls_R_factor_all 0.0423
_refine_ls_R_factor_gt 0.0352
_refine_ls_shift/su_max 0.001
_refine_ls_shift/su_mean 0
_refine_ls_structure_factor_coef Fsqd
_refine_ls_weighting_details 'calc w=1/[\s^2^(Fo^2^)+(0.0399P)^2^+0.0000P] where P=(Fo^2^+2Fc^2^)/3'
_refine_ls_weighting_scheme calc
_refine_ls_wR_factor_gt 0.0823
_refine_ls_wR_factor_ref 0.0848
_reflns_number_gt 3922
_reflns_number_total 4833
_reflns_threshold_expression >2sigma(I)
_cod_data_source_file c0dt01556c.txt
_cod_data_source_block crg004m
_cod_original_sg_symbol_H-M 'C 2/c'
_cod_database_code 7015391

loop_
_symmetry_equiv_pos_as_xyz
'x, y, z'
'-x, y, -z+1/2'
'x+1/2, y+1/2, z'
'-x+1/2, y+1/2, -z+1/2'
'-x, -y, -z'
'x, -y, z-1/2'
'-x+1/2, -y+1/2, -z'
'x+1/2, -y+1/2, z-1/2'

loop_
_atom_site_label
_atom_site_type_symbol
_atom_site_fract_x
_atom_site_fract_y
_atom_site_fract_z
_atom_site_U_iso_or_equiv
_atom_site_adp_type
_atom_site_occupancy
_atom_site_symmetry_multiplicity
_atom_site_calc_flag
_atom_site_refinement_flags
_atom_site_disorder_assembly
_atom_site_disorder_group
Mn2 Mn 0 0.11435(4) 0.25 0.03246(10) Uani 1 2 d S . .
Mn1 Mn 0.177035(11) 0.32678(3) 0.236170(17) 0.03191(9) Uani 1 1 d . . .
Cl1 Cl 0.255350(19) 0.30339(5) 0.21627(3) 0.04274(13) Uani 1 1 d . . .
N2 N 0.14148(6) 0.55278(17) 0.16394(10) 0.0392(4) Uani 1 1 d . . .
H2B H 0.1675 0.6301 0.1891 0.047 Uiso 1 1 calc R . .
N1 N 0.11205(6) 0.26049(17) 0.10143(10) 0.0374(4) Uani 1 1 d . . .
O1W O 0.17566(8) 0.08989(18) 0.27351(11) 0.0528(4) Uani 1 1 d . . .
N4 N 0.23014(7) 0.41058(19) 0.37037(10) 0.0418(4) Uani 1 1 d . . .
N3 N 0.11655(6) 0.40109(19) 0.27390(11) 0.0418(4) Uani 1 1 d . . .
H3B H 0.0848 0.3424 0.2457 0.05 Uiso 1 1 calc R . .
C5 C 0.10061(8) 0.3732(2) 0.04550(12) 0.0402(4) Uani 1 1 d . . .
C3 C 0.04203(9) 0.2028(3) -0.06690(14) 0.0579(6) Uani 1 1 d . . .
H3A H 0.0189 0.1829 -0.1238 0.069 Uiso 1 1 calc R . .
C1 C 0.08767(9) 0.1206(2) 0.07323(14) 0.0471(5) Uani 1 1 d . . .
H1A H 0.0947 0.0425 0.1117 0.057 Uiso 1 1 calc R . .
C7 C 0.09152(8) 0.5947(2) 0.16540(14) 0.0503(5) Uani 1 1 d . . .
H7A H 0.06 0.5314 0.1251 0.06 Uiso 1 1 calc R . .
H7B H 0.0822 0.7039 0.1502 0.06 Uiso 1 1 calc R . .
C4 C 0.06555(9) 0.3474(3) -0.03921(13) 0.0513(5) Uani 1 1 d . . .
H4A H 0.058 0.4276 -0.077 0.062 Uiso 1 1 calc R . .
C9 C 0.14332(9) 0.3771(3) 0.36358(14) 0.0517(5) Uani 1 1 d . . .
H9A H 0.1422 0.2667 0.3748 0.062 Uiso 1 1 calc R . .
H9B H 0.1231 0.4346 0.3831 0.062 Uiso 1 1 calc R . .
C10 C 0.20307(9) 0.4321(3) 0.40955(13) 0.0477(5) Uani 1 1 d . . .
C2 C 0.05273(9) 0.0876(3) -0.01029(15) 0.0575(6) Uani 1 1 d . . .
H2A H 0.0367 -0.011 -0.0279 0.069 Uiso 1 1 calc R . .
C14 C 0.28375(9) 0.4523(3) 0.41048(13) 0.0539(6) Uani 1 1 d . . .
H14A H 0.303 0.4366 0.3841 0.065 Uiso 1 1 calc R . .
C6 C 0.12892(9) 0.5288(2) 0.07989(13) 0.0469(5) Uani 1 1 d . . .
H6A H 0.1633 0.5326 0.0807 0.056 Uiso 1 1 calc R . .
H6B H 0.1047 0.6123 0.0439 0.056 Uiso 1 1 calc R . .
C8 C 0.10276(9) 0.5676(2) 0.25080(15) 0.0519(5) Uani 1 1 d . . .
H8A H 0.1337 0.6329 0.2909 0.062 Uiso 1 1 calc R . .
H8B H 0.07 0.5959 0.2517 0.062 Uiso 1 1 calc R . .
C11 C 0.22883(11) 0.5003(3) 0.48729(14) 0.0666(7) Uani 1 1 d . . .
H11A H 0.2089 0.5162 0.5125 0.08 Uiso 1 1 calc R . .
Cl3 Cl 0.077144(19) -0.04510(5) 0.28229(3) 0.04120(12) Uani 1 1 d . . .
Cl4 Cl 0.01725(2) 0.27335(6) 0.36207(3) 0.04720(14) Uani 1 1 d . . .
C13 C 0.31216(10) 0.5175(3) 0.48902(14) 0.0682(7) Uani 1 1 d . . .
H13A H 0.3499 0.5428 0.5156 0.082 Uiso 1 1 calc R . .
C12 C 0.28341(12) 0.5444(4) 0.52718(14) 0.0734(8) Uani 1 1 d . . .
H12A H 0.301 0.5918 0.5793 0.088 Uiso 1 1 calc R . .
H1WA H 0.1951(10) 0.015(3) 0.2720(15) 0.062(7) Uiso 1 1 d . . .
H1WB H 0.1506(12) 0.053(3) 0.2728(16) 0.068(9) Uiso 1 1 d . . .

loop_
_atom_site_aniso_label
_atom_site_aniso_U_11
_atom_site_aniso_U_22
_atom_site_aniso_U_33
_atom_site_aniso_U_23
_atom_site_aniso_U_13
_atom_site_aniso_U_12
Mn2 0.0264(2) 0.0283(2) 0.0400(2) 0 0.01612(17) 0
Mn1 0.02405(15) 0.02809(15) 0.04161(16) 0.00115(11) 0.01646(12) 0.00111(10)
Cl1 0.0333(2) 0.0343(2) 0.0673(3) 0.0042(2) 0.0315(2) 0.00323(18)
N2 0.0284(8) 0.0263(7) 0.0530(9) -0.0007(6) 0.0155(7) -0.0027(6)
N1 0.0324(8) 0.0326(8) 0.0459(9) -0.0042(7) 0.0202(7) -0.0041(7)
O1W 0.0531(10) 0.0350(8) 0.0885(12) 0.0161(7) 0.0502(10) 0.0101(7)
N4 0.0322(9) 0.0484(10) 0.0415(9) 0.0033(7) 0.0177(7) -0.0061(7)
N3 0.0275(8) 0.0389(9) 0.0587(10) -0.0099(7) 0.0231(8) -0.0067(7)
C5 0.0270(9) 0.0456(11) 0.0445(10) 0.0004(8) 0.0170(8) 0.0024(8)
C3 0.0345(11) 0.0812(18) 0.0472(12) -0.0206(12) 0.0150(10) 0.0058(11)
C1 0.0453(12) 0.0380(11) 0.0605(13) -0.0116(9) 0.0302(11) -0.0084(9)
C7 0.0322(11) 0.0337(10) 0.0680(14) -0.0051(9) 0.0160(10) 0.0078(8)
C4 0.0355(11) 0.0658(14) 0.0435(11) 0.0018(10) 0.0155(9) 0.0088(10)
C9 0.0455(13) 0.0613(13) 0.0605(13) -0.0119(11) 0.0366(11) -0.0133(10)
C10 0.0423(12) 0.0549(13) 0.0462(11) 0.0001(9) 0.0242(10) -0.0104(10)
C2 0.0435(12) 0.0577(14) 0.0715(15) -0.0303(12) 0.0313(12) -0.0127(11)
C14 0.0334(11) 0.0752(16) 0.0455(11) 0.0067(11) 0.0164(9) -0.0086(10)
C6 0.0404(11) 0.0398(11) 0.0541(12) 0.0108(9) 0.0214(10) -0.0021(9)
C8 0.0366(11) 0.0422(11) 0.0694(14) -0.0133(10) 0.0237(11) 0.0048(9)
C11 0.0624(16) 0.095(2) 0.0455(12) -0.0052(12) 0.0312(12) -0.0179(14)
Cl3 0.0285(2) 0.0367(2) 0.0557(3) -0.00108(19) 0.0210(2) 0.00301(18)
Cl4 0.0418(3) 0.0434(3) 0.0463(3) -0.0099(2) 0.0172(2) 0.0025(2)
C13 0.0402(13) 0.105(2) 0.0401(12) 0.0050(12) 0.0089(10) -0.0200(13)
C12 0.0681(18) 0.102(2) 0.0355(12) -0.0033(12) 0.0186(12) -0.0236(16)

loop_
_atom_type_symbol
_atom_type_description
_atom_type_scat_dispersion_real
_atom_type_scat_dispersion_imag
_atom_type_scat_source
C C 0.0033 0.0016 'International Tables Vol C Tables 4.2.6.8 and 6.1.1.4'
H H 0 0 'International Tables Vol C Tables 4.2.6.8 and 6.1.1.4'
N N 0.0061 0.0033 'International Tables Vol C Tables 4.2.6.8 and 6.1.1.4'
Cl Cl 0.1484 0.1585 'International Tables Vol C Tables 4.2.6.8 and 6.1.1.4'
Mn Mn 0.3368 0.7283 'International Tables Vol C Tables 4.2.6.8 and 6.1.1.4'
O O 0.0106 0.006 'International Tables Vol C Tables 4.2.6.8 and 6.1.1.4'

loop_
_geom_angle_atom_site_label_1
_geom_angle_atom_site_label_2
_geom_angle_atom_site_label_3
_geom_angle
_geom_angle_site_symmetry_1
_geom_angle_site_symmetry_3
_geom_angle_publ_flag
Cl4 Mn2 Cl4 109.37(3) . 2 ?
Cl4 Mn2 Cl3 106.131(18) . 2 ?
Cl4 Mn2 Cl3 112.850(17) 2 2 ?
Cl4 Mn2 Cl3 112.850(17) . . ?
Cl4 Mn2 Cl3 106.131(18) 2 . ?
Cl3 Mn2 Cl3 109.63(3) 2 . ?
O1W Mn1 N2 156.85(6) . . ?
O1W Mn1 N4 92.48(6) . . ?
N2 Mn1 N4 102.86(6) . . ?
O1W Mn1 N1 89.47(6) . . ?
N2 Mn1 N1 72.74(5) . . ?
N4 Mn1 N1 170.82(6) . . ?
O1W Mn1 N3 90.31(6) . . ?
N2 Mn1 N3 77.90(6) . . ?
N4 Mn1 N3 73.30(6) . . ?
N1 Mn1 N3 97.73(6) . . ?
O1W Mn1 Cl1 98.90(5) . . ?
N2 Mn1 Cl1 96.83(4) . . ?
N4 Mn1 Cl1 95.37(4) . . ?
N1 Mn1 Cl1 93.19(4) . . ?
N3 Mn1 Cl1 165.79(4) . . ?
C6 N2 C7 112.85(16) . . ?
C6 N2 Mn1 108.22(11) . . ?
C7 N2 Mn1 108.16(12) . . ?
C6 N2 H2B 109.2 . . ?
C7 N2 H2B 109.2 . . ?
Mn1 N2 H2B 109.2 . . ?
C1 N1 C5 118.10(17) . . ?
C1 N1 Mn1 127.00(14) . . ?
C5 N1 Mn1 114.75(12) . . ?
Mn1 O1W H1WA 124.3(16) . . ?
Mn1 O1W H1WB 124(2) . . ?
H1WA O1W H1WB 107(2) . . ?
C14 N4 C10 117.76(18) . . ?
C14 N4 Mn1 126.02(15) . . ?
C10 N4 Mn1 115.95(13) . . ?
C9 N3 C8 111.71(17) . . ?
C9 N3 Mn1 108.97(12) . . ?
C8 N3 Mn1 107.29(13) . . ?
C9 N3 H3B 109.6 . . ?
C8 N3 H3B 109.6 . . ?
Mn1 N3 H3B 109.6 . . ?
N1 C5 C4 121.84(19) . . ?
N1 C5 C6 116.38(17) . . ?
C4 C5 C6 121.77(19) . . ?
C2 C3 C4 119.4(2) . . ?
C2 C3 H3A 120.3 . . ?
C4 C3 H3A 120.3 . . ?
N1 C1 C2 122.7(2) . . ?
N1 C1 H1A 118.6 . . ?
C2 C1 H1A 118.6 . . ?
N2 C7 C8 109.91(17) . . ?
N2 C7 H7A 109.7 . . ?
C8 C7 H7A 109.7 . . ?
N2 C7 H7B 109.7 . . ?
C8 C7 H7B 109.7 . . ?
H7A C7 H7B 108.2 . . ?
C3 C4 C5 119.2(2) . . ?
C3 C4 H4A 120.4 . . ?
C5 C4 H4A 120.4 . . ?
N3 C9 C10 110.31(17) . . ?
N3 C9 H9A 109.6 . . ?
C10 C9 H9A 109.6 . . ?
N3 C9 H9B 109.6 . . ?
C10 C9 H9B 109.6 . . ?
H9A C9 H9B 108.1 . . ?
N4 C10 C11 121.6(2) . . ?
N4 C10 C9 116.04(18) . . ?
C11 C10 C9 122.3(2) . . ?
C3 C2 C1 118.7(2) . . ?
C3 C2 H2A 120.7 . . ?
C1 C2 H2A 120.7 . . ?
N4 C14 C13 123.3(2) . . ?
N4 C14 H14A 118.4 . . ?
C13 C14 H14A 118.4 . . ?
N2 C6 C5 110.98(16) . . ?
N2 C6 H6A 109.4 . . ?
C5 C6 H6A 109.4 . . ?
N2 C6 H6B 109.4 . . ?
C5 C6 H6B 109.4 . . ?
H6A C6 H6B 108 . . ?
N3 C8 C7 109.80(17) . . ?
N3 C8 H8A 109.7 . . ?
C7 C8 H8A 109.7 . . ?
N3 C8 H8B 109.7 . . ?
C7 C8 H8B 109.7 . . ?
H8A C8 H8B 108.2 . . ?
C12 C11 C10 120.0(2) . . ?
C12 C11 H11A 120 . . ?
C10 C11 H11A 120 . . ?
C12 C13 C14 118.4(2) . . ?
C12 C13 H13A 120.8 . . ?
C14 C13 H13A 120.8 . . ?
C11 C12 C13 118.8(2) . . ?
C11 C12 H12A 120.6 . . ?
C13 C12 H12A 120.6 . . ?

loop_
_geom_bond_atom_site_label_1
_geom_bond_atom_site_label_2
_geom_bond_distance
_geom_bond_site_symmetry_2
_geom_bond_publ_flag
Mn2 Cl4 2.3482(5) . ?
Mn2 Cl4 2.3482(5) 2 ?
Mn2 Cl3 2.3622(5) 2 ?
Mn2 Cl3 2.3622(5) . ?
Mn1 O1W 2.1512(15) . ?
Mn1 N2 2.2659(15) . ?
Mn1 N4 2.2711(16) . ?
Mn1 N1 2.2798(15) . ?
Mn1 N3 2.2830(16) . ?
Mn1 Cl1 2.4601(5) . ?
N2 C6 1.455(3) . ?
N2 C7 1.479(3) . ?
N2 H2B 0.91 . ?
N1 C1 1.339(2) . ?
N1 C5 1.339(2) . ?
O1W H1WA 0.86(3) . ?
O1W H1WB 0.77(3) . ?
N4 C14 1.332(2) . ?
N4 C10 1.343(3) . ?
N3 C9 1.462(3) . ?
N3 C8 1.477(3) . ?
N3 H3B 0.91 . ?
C5 C4 1.382(3) . ?
C5 C6 1.507(3) . ?
C3 C2 1.367(4) . ?
C3 C4 1.367(3) . ?
C3 H3A 0.93 . ?
C1 C2 1.375(3) . ?
C1 H1A 0.93 . ?
C7 C8 1.498(3) . ?
C7 H7A 0.97 . ?
C7 H7B 0.97 . ?
C4 H4A 0.93 . ?
C9 C10 1.504(3) . ?
C9 H9A 0.97 . ?
C9 H9B 0.97 . ?
C10 C11 1.378(3) . ?
C2 H2A 0.93 . ?
C14 C13 1.377(3) . ?
C14 H14A 0.93 . ?
C6 H6A 0.97 . ?
C6 H6B 0.97 . ?
C8 H8A 0.97 . ?
C8 H8B 0.97 . ?
C11 C12 1.360(4) . ?
C11 H11A 0.93 . ?
C13 C12 1.375(4) . ?
C13 H13A 0.93 . ?
C12 H12A 0.93 . ?
